data_6000199
loop_
_publ_author_name
'Goubitz, K.'
'Sonneveld, E. J.'
'Schenk, H.'

_publ_section_title
;
 Crystal structure determination of a series of small organic compounds from
 powder data
;
_journal_issue 3
_journal_name_full 'Zeitschrift f\"ur Kristallographie'
_journal_page_first 176
_journal_page_last 181
_journal_paper_doi 10.1524/zkri.216.3.176.20326
_journal_volume 216
_journal_year 2001
_chemical_formula_sum 'C6 H5 Br2 N'
_chemical_name_systematic 2,4-di-bromo-aniline
_space_group_crystal_system orthorhombic
_space_group_IT_number 19
_space_group_name_Hall 'P 2ac 2ab'
_space_group_name_H-M_alt 'P 21 21 21'
_cell_angle_alpha 90.000
_cell_angle_beta 90.000
_cell_angle_gamma 90.000
_cell_formula_units_Z 4
_cell_length_a 11.18(1)
_cell_length_b 16.17(1)
_cell_length_c 4.110(3)
_cell_volume 743.01
_cod_database_code 6000199

loop_
_space_group_symop_id
_space_group_symop_operation_xyz
1 x,y,z
2 -x+1/2,-y,z+1/2
3 x+1/2,-y+1/2,-z
4 -x,y+1/2,-z+1/2

loop_
_atom_site_label
_atom_site_fract_x
_atom_site_fract_y
_atom_site_fract_z
_atom_site_B_iso_or_equiv
Br1 0.07782(12) -0.09081(8) -0.0772(3) 7.18(4)
Br2 0.20735(10) 0.24779(8) 0.0180(4) 7.18
N3 -0.1483(8) -0.0285(6) 0.287(2) 6.0(4)
C4 -0.0628(10) 0.0337(6) 0.238(2) 5.0(1)
C5 0.0444(8) 0.0173(6) 0.074(2) 5.0
C6 0.1250(8) 0.0804(7) 0.015(3) 5.0
C7 0.0974(9) 0.1617(6) 0.106(3) 5.0
C8 -0.0067(10) 0.1780(6) 0.278(3) 5.0
C9 -0.0876(10) 0.1141(7) 0.340(2) 5.0
H10 0.201(5) 0.069(4) -0.11(1) 4.0
H11 -0.023(5) 0.235(3) 0.37(1) 4.0
H12 -0.161(5) 0.125(3) 0.48(2) 4.0
H13 -0.136(5) -0.085(4) 0.18(2) 4.0
H14 -0.222(6) -0.018(4) 0.41(2) 4.0
